data_2019811
loop_
_publ_author_name
'Hordiyenko, Olga V.'
'Zubatyuk, Roman I.'

_publ_section_title
;
 Crystal structure of
 4-tert-butyl-2-{2-[N-(3,3-dimethyl-2-oxobutyl)-N-isopropylcarbamoyl]phenyl}-1-isopropyl-1H-imidazol-3-ium
 perchlorate
;
_journal_coeditor_code LH5748
_journal_issue 2
_journal_name_full 'Acta Crystallographica Section E Crystallographic Communications'
_journal_page_first 223
_journal_paper_doi 10.1107/S2056989015001486
_journal_volume 71
_journal_year 2015
_chemical_formula_iupac 'C26 H40 N3 O2 +, Cl O4 -'
_chemical_formula_moiety 'C26 H40 N3 O2 +, Cl O4 -'
_chemical_formula_sum 'C26 H40 Cl N3 O6'
_chemical_formula_weight 526.06
_chemical_name_systematic
'4-<i>tert</i>-Butyl-2-{2-[<i>N</i>-(3,3-dimethyl-2-oxobutyl)-<i>N</i>-isopropylcarbamoyl]phenyl}-1-isopropyl-1<i>H</i>-imidazol-3-ium perchlorate'
_space_group_crystal_system monoclinic
_space_group_IT_number 14
_space_group_name_Hall '-P 2yn'
_space_group_name_H-M_alt 'P 1 21/n 1'
_symmetry_space_group_name_Hall '-P 2yn'
_symmetry_space_group_name_H-M 'P 1 21/n 1'
_atom_sites_solution_hydrogens geom
_atom_sites_solution_primary dual
_audit_creation_method
;
Olex2 1.2
(compiled 2015.01.12 svn.r3133 for OlexSys, GUI svn.r4987)
;
_cell_angle_alpha 90
_cell_angle_beta 94.107(3)
_cell_angle_gamma 90
_cell_formula_units_Z 4
_cell_length_a 10.0605(3)
_cell_length_b 12.7027(4)
_cell_length_c 23.1455(6)
_cell_measurement_reflns_used 6208
_cell_measurement_temperature 293(2)
_cell_measurement_theta_max 26.2350
_cell_measurement_theta_min 3.2080
_cell_volume 2950.30(15)
_computing_cell_refinement
;
CrysAlis PRO (Agilent, 2014)
;
_computing_data_collection
;
CrysAlis PRO (Agilent, 2014)
;
_computing_data_reduction
;
CrysAlis PRO (Agilent, 2014)
;
_computing_molecular_graphics
;
OLEX2 (Dolomanov <i>et al.</i>,  2009)
;
_computing_publication_material
;
OLEX2 (Dolomanov <i>et al.</i>,  2009)
;
_computing_structure_refinement
;
SHELXL97  (Sheldrick, 2015)
;
_computing_structure_solution
;
SHELXD (Sheldrick, 2008)
;
_diffrn_ambient_temperature 293.15
_diffrn_detector_area_resol_mean 16.1827
_diffrn_measured_fraction_theta_full 0.998
_diffrn_measured_fraction_theta_max 0.996
_diffrn_measurement_device 'four-circle diffractometer'
_diffrn_measurement_device_type 'Agilent Xcalibur Sapphire3'
_diffrn_measurement_method '\w and \p scans'
_diffrn_radiation_monochromator graphite
_diffrn_radiation_type MoK\a
_diffrn_radiation_wavelength 0.71073
_diffrn_reflns_av_R_equivalents 0.0287
_diffrn_reflns_limit_h_max 12
_diffrn_reflns_limit_h_min -12
_diffrn_reflns_limit_k_max 15
_diffrn_reflns_limit_k_min -15
_diffrn_reflns_limit_l_max 28
_diffrn_reflns_limit_l_min -28
_diffrn_reflns_number 27330
_diffrn_reflns_theta_full 25.242
_diffrn_reflns_theta_max 26.411
_diffrn_reflns_theta_min 3.049
_exptl_absorpt_coefficient_mu 0.170
_exptl_absorpt_correction_T_max 1.00000
_exptl_absorpt_correction_T_min 0.95089
_exptl_absorpt_correction_type multi-scan
_exptl_absorpt_process_details
;
(CrysAlis PRO; Agilent, 2014)
;
_exptl_crystal_colour colorless
_exptl_crystal_density_diffrn 1.184
_exptl_crystal_description block
_exptl_crystal_F_000 1128
_exptl_crystal_size_max 0.5707
_exptl_crystal_size_mid 0.3157
_exptl_crystal_size_min 0.0944
_refine_diff_density_max 0.373
_refine_diff_density_min -0.331
_refine_ls_extinction_method none
_refine_ls_goodness_of_fit_ref 1.042
_refine_ls_hydrogen_treatment constr
_refine_ls_matrix_type full
_refine_ls_number_parameters 363
_refine_ls_number_reflns 6037
_refine_ls_number_restraints 87
_refine_ls_restrained_S_all 1.106
_refine_ls_R_factor_all 0.0805
_refine_ls_R_factor_gt 0.0596
_refine_ls_shift/su_max 0.000
_refine_ls_shift/su_mean 0.000
_refine_ls_structure_factor_coef Fsqd
_refine_ls_weighting_details 'w=1/[\s^2^(Fo^2^)+(0.0837P)^2^+1.4781P] where P=(Fo^2^+2Fc^2^)/3'
_refine_ls_weighting_scheme calc
_refine_ls_wR_factor_gt 0.1627
_refine_ls_wR_factor_ref 0.1788
_reflns_number_gt 4458
_reflns_number_total 6037
_reflns_threshold_expression I>2\s(I)
_cod_data_source_file lh5748sup1.cif
_cod_data_source_block I
_cod_original_cell_volume 2950.29(14)
_cod_database_code 2019811
_cod_database_fobs_code 2019811
_shelx_space_group_comment
;
The symmetry employed for this shelxl refinement is uniquely defined
by the following loop, which should always be used as a source of
symmetry information in preference to the above space-group names.
They are only intended as comments.
;
_shelxl_version_number .2013

loop_
_space_group_symop_operation_xyz
'x, y, z'
'-x+1/2, y+1/2, -z+1/2'
'-x, -y, -z'
'x-1/2, -y-1/2, z-1/2'

loop_
_atom_site_type_symbol
_atom_site_label
_atom_site_fract_x
_atom_site_fract_y
_atom_site_fract_z
_atom_site_U_iso_or_equiv
_atom_site_adp_type
_atom_site_calc_flag
_atom_site_occupancy
_atom_site_disorder_assembly
_atom_site_disorder_group
O O1 0.72746(17) 0.14319(15) 0.71062(9) 0.0685(5) Uani d 1 . .
O O2 0.7339(3) 0.25979(17) 0.58916(9) 0.0915(7) Uani d 1 . .
N N2 0.67413(16) 0.47485(14) 0.66538(8) 0.0421(4) Uani d 1 . .
H H2 0.5935 0.4962 0.6583 0.051 Uiso calc 1 . .
N N1 0.84449(16) 0.39425(14) 0.70494(7) 0.0416(4) Uani d 1 . .
C C7 0.71299(19) 0.40741(15) 0.70699(9) 0.0383(4) Uani d 1 . .
C C8 0.8863(2) 0.45571(18) 0.66063(9) 0.0450(5) Uani d 1 . .
H H8 0.9735 0.4614 0.6501 0.054 Uiso calc 1 . .
C C1 0.62173(19) 0.36474(16) 0.74861(9) 0.0398(4) Uani d 1 . .
C C6 0.5700(2) 0.26255(16) 0.74384(9) 0.0420(5) Uani d 1 . .
C C9 0.7801(2) 0.50599(18) 0.63519(9) 0.0442(5) Uani d 1 . .
N N3 0.54488(19) 0.17087(15) 0.65053(8) 0.0496(5) Uani d 1 . .
C C17 0.6201(2) 0.18761(16) 0.70018(10) 0.0463(5) Uani d 1 . .
C C10 0.9309(2) 0.32719(18) 0.74425(10) 0.0488(5) Uani d 1 . .
H H10 0.8739 0.2799 0.7650 0.059 Uiso calc 1 . .
C C2 0.5770(2) 0.43279(19) 0.79004(11) 0.0537(6) Uani d 1 . .
H H2A 0.6106 0.5009 0.7931 0.064 Uiso calc 1 . .
C C5 0.4771(2) 0.23065(19) 0.78176(10) 0.0538(6) Uani d 1 . .
H H5 0.4437 0.1624 0.7795 0.065 Uiso calc 1 . .
C C4 0.4338(3) 0.2986(2) 0.82254(11) 0.0609(7) Uani d 1 . .
H H4 0.3710 0.2763 0.8475 0.073 Uiso calc 1 . .
C C21 0.6048(3) 0.10861(19) 0.60668(11) 0.0570(6) Uani d 1 . .
H H21A 0.5351 0.0816 0.5795 0.068 Uiso calc 1 . .
H H21B 0.6509 0.0490 0.6250 0.068 Uiso calc 1 . .
C C13 0.7626(2) 0.5776(2) 0.58316(11) 0.0566(6) Uani d 1 . .
C C3 0.4831(3) 0.3996(2) 0.82658(11) 0.0625(7) Uani d 1 . .
H H3 0.4529 0.4456 0.8540 0.075 Uiso calc 1 . .
C C22 0.7029(3) 0.1726(2) 0.57379(11) 0.0625(7) Uani d 1 . .
C C18 0.4094(3) 0.2141(2) 0.63707(11) 0.0592(6) Uani d 1 . .
H H18 0.3952 0.2695 0.6654 0.071 Uiso calc 1 . .
C C11 1.0206(3) 0.2608(3) 0.70900(14) 0.0773(8) Uani d 1 . .
H H11A 0.9682 0.2274 0.6779 0.116 Uiso calc 1 . .
H H11B 1.0637 0.2080 0.7334 0.116 Uiso calc 1 . .
H H11C 1.0867 0.3049 0.6934 0.116 Uiso calc 1 . .
C C12 1.0089(3) 0.3951(3) 0.78810(14) 0.0817(9) Uani d 1 . .
H H12A 1.0651 0.4422 0.7685 0.123 Uiso calc 1 . .
H H12B 1.0630 0.3512 0.8141 0.123 Uiso calc 1 . .
H H12C 0.9484 0.4351 0.8097 0.123 Uiso calc 1 . .
C C14 0.6630(4) 0.5257(3) 0.53881(14) 0.0929(11) Uani d 1 . .
H H14A 0.6956 0.4577 0.5286 0.139 Uiso calc 1 . .
H H14B 0.6524 0.5689 0.5048 0.139 Uiso calc 1 . .
H H14C 0.5786 0.5181 0.5552 0.139 Uiso calc 1 . .
C C20 0.3049(3) 0.1288(3) 0.64423(14) 0.0758(8) Uani d 1 . .
H H20A 0.3203 0.0711 0.6188 0.114 Uiso calc 1 . .
H H20B 0.2177 0.1573 0.6348 0.114 Uiso calc 1 . .
H H20C 0.3111 0.1045 0.6836 0.114 Uiso calc 1 . .
C C16 0.7086(4) 0.6841(3) 0.60196(16) 0.0877(10) Uani d 1 . .
H H16A 0.6257 0.6736 0.6193 0.132 Uiso calc 1 . .
H H16B 0.6946 0.7291 0.5688 0.132 Uiso calc 1 . .
H H16C 0.7717 0.7162 0.6296 0.132 Uiso calc 1 . .
C C23 0.7609(3) 0.1226(3) 0.52116(13) 0.0782(9) Uani d 1 . .
C C25 0.7743(5) 0.0024(3) 0.52725(19) 0.1192(15) Uani d 1 . .
H H25A 0.8327 -0.0139 0.5607 0.179 Uiso calc 1 . .
H H25B 0.8104 -0.0259 0.4933 0.179 Uiso calc 1 . .
H H25C 0.6882 -0.0278 0.5316 0.179 Uiso calc 1 . .
C C15 0.8972(3) 0.5924(3) 0.55791(15) 0.0943(11) Uani d 1 . .
H H15A 0.9590 0.6232 0.5866 0.141 Uiso calc 1 . .
H H15B 0.8870 0.6379 0.5248 0.141 Uiso calc 1 . .
H H15C 0.9304 0.5253 0.5464 0.141 Uiso calc 1 . .
C C19 0.3955(4) 0.2640(3) 0.57734(13) 0.0843(9) Uani d 1 . .
H H19A 0.4649 0.3151 0.5741 0.127 Uiso calc 1 . .
H H19B 0.3103 0.2980 0.5718 0.127 Uiso calc 1 . .
H H19C 0.4024 0.2106 0.5484 0.127 Uiso calc 1 . .
C C26 0.6614(5) 0.1441(4) 0.46941(16) 0.1277(16) Uani d 1 . .
H H26A 0.5769 0.1131 0.4764 0.192 Uiso calc 1 . .
H H26B 0.6939 0.1139 0.4351 0.192 Uiso calc 1 . .
H H26C 0.6508 0.2187 0.4643 0.192 Uiso calc 1 . .
C C24 0.8914(5) 0.1763(5) 0.5105(3) 0.177(3) Uani d 1 . .
H H24A 0.8760 0.2501 0.5039 0.265 Uiso calc 1 . .
H H24B 0.9277 0.1458 0.4771 0.265 Uiso calc 1 . .
H H24C 0.9532 0.1671 0.5436 0.265 Uiso calc 1 . .
Cl Cl1 0.29860(6) 0.54707(6) 0.65153(4) 0.0755(3) Uani d 1 . .
O O3 0.4025(3) 0.4841(3) 0.64132(19) 0.1626(16) Uani d 1 . .
O O4A 0.1909(7) 0.4970(13) 0.6233(5) 0.233(7) Uani d 0.591(14) A 2
O O5A 0.2680(11) 0.5578(8) 0.7063(3) 0.177(5) Uani d 0.591(14) A 2
O O6A 0.3130(16) 0.6413(6) 0.6273(7) 0.276(10) Uani d 0.591(14) A 2
O O6B 0.3652(14) 0.6383(9) 0.6691(8) 0.235(10) Uani d 0.409(14) A 1
O O4B 0.2175(13) 0.5692(15) 0.6066(6) 0.216(10) Uani d 0.409(14) A 1
O O5B 0.2331(17) 0.5113(17) 0.6954(8) 0.316(17) Uani d 0.409(14) A 1

loop_
_atom_site_aniso_label
_atom_site_aniso_U_11
_atom_site_aniso_U_22
_atom_site_aniso_U_33
_atom_site_aniso_U_12
_atom_site_aniso_U_13
_atom_site_aniso_U_23
O1 0.0517(10) 0.0604(11) 0.0927(13) 0.0105(8) 0.0006(9) -0.0208(10)
O2 0.1285(19) 0.0672(13) 0.0840(14) -0.0322(13) 0.0444(13) -0.0187(11)
N2 0.0307(8) 0.0455(10) 0.0506(10) 0.0019(7) 0.0051(7) 0.0055(8)
N1 0.0334(8) 0.0437(9) 0.0480(10) 0.0036(7) 0.0054(7) 0.0018(8)
C7 0.0356(10) 0.0363(10) 0.0435(10) -0.0001(8) 0.0072(8) -0.0008(8)
C8 0.0339(10) 0.0532(12) 0.0489(12) -0.0025(9) 0.0100(8) 0.0042(10)
C1 0.0357(10) 0.0408(11) 0.0437(11) 0.0003(8) 0.0075(8) 0.0001(9)
C6 0.0419(11) 0.0407(11) 0.0437(11) -0.0004(8) 0.0062(8) 0.0012(9)
C9 0.0364(10) 0.0496(12) 0.0471(11) -0.0044(9) 0.0064(8) 0.0047(9)
N3 0.0583(11) 0.0440(10) 0.0474(10) 0.0052(8) 0.0108(8) -0.0045(8)
C17 0.0500(12) 0.0341(10) 0.0562(13) -0.0023(9) 0.0129(10) -0.0007(9)
C10 0.0425(11) 0.0502(13) 0.0532(12) 0.0078(9) 0.0003(9) 0.0068(10)
C2 0.0567(14) 0.0449(12) 0.0614(14) -0.0075(10) 0.0185(11) -0.0092(10)
C5 0.0567(14) 0.0501(13) 0.0561(13) -0.0130(10) 0.0151(11) 0.0002(10)
C4 0.0593(14) 0.0713(17) 0.0550(14) -0.0132(12) 0.0241(11) -0.0034(12)
C21 0.0699(16) 0.0465(13) 0.0565(14) 0.0007(11) 0.0176(12) -0.0113(11)
C13 0.0482(13) 0.0664(15) 0.0549(13) -0.0077(11) 0.0015(10) 0.0206(12)
C3 0.0661(16) 0.0669(16) 0.0578(14) -0.0076(13) 0.0273(12) -0.0159(12)
C22 0.0750(17) 0.0586(16) 0.0553(14) -0.0039(13) 0.0150(12) -0.0095(12)
C18 0.0714(16) 0.0542(14) 0.0512(13) 0.0172(12) -0.0007(11) -0.0072(11)
C11 0.0663(17) 0.0764(19) 0.090(2) 0.0317(15) 0.0076(15) -0.0001(16)
C12 0.085(2) 0.079(2) 0.0765(19) 0.0132(17) -0.0260(16) -0.0101(16)
C14 0.104(3) 0.107(3) 0.0633(18) -0.032(2) -0.0244(17) 0.0306(18)
C20 0.0575(16) 0.087(2) 0.083(2) 0.0093(14) 0.0054(14) -0.0102(16)
C16 0.093(2) 0.071(2) 0.099(2) 0.0079(17) 0.0018(18) 0.0326(18)
C23 0.084(2) 0.088(2) 0.0668(17) -0.0032(16) 0.0307(15) -0.0167(15)
C25 0.150(4) 0.109(3) 0.103(3) 0.036(3) 0.042(3) -0.029(2)
C15 0.0691(19) 0.134(3) 0.082(2) -0.0079(19) 0.0244(16) 0.048(2)
C19 0.115(3) 0.076(2) 0.0605(17) 0.0214(18) -0.0077(16) 0.0058(15)
C26 0.169(4) 0.150(4) 0.064(2) 0.021(3) 0.011(2) -0.016(2)
C24 0.136(4) 0.234(7) 0.174(5) -0.073(4) 0.105(4) -0.088(5)
Cl1 0.0441(4) 0.0817(5) 0.1017(6) 0.0188(3) 0.0118(3) -0.0090(4)
O3 0.0613(15) 0.151(3) 0.274(5) 0.0386(17) 0.002(2) -0.070(3)
O4A 0.054(3) 0.45(2) 0.195(10) -0.068(7) 0.005(4) -0.011(11)
O5A 0.236(12) 0.177(8) 0.126(6) 0.064(8) 0.076(6) -0.025(5)
O6A 0.38(2) 0.108(6) 0.37(2) 0.114(9) 0.229(15) 0.112(9)
O6B 0.272(16) 0.184(13) 0.248(18) -0.150(12) 0.012(13) -0.095(12)
O4B 0.089(9) 0.35(3) 0.194(12) 0.039(11) -0.079(9) 0.058(14)
O5B 0.179(14) 0.45(3) 0.33(3) -0.035(18) 0.145(18) 0.20(3)

loop_
_atom_type_symbol
_atom_type_description
_atom_type_scat_dispersion_real
_atom_type_scat_dispersion_imag
_atom_type_scat_source
C C 0.0033 0.0016 'International Tables Vol C Tables 4.2.6.8 and 6.1.1.4'
H H 0.0000 0.0000 'International Tables Vol C Tables 4.2.6.8 and 6.1.1.4'
Cl Cl 0.1484 0.1585 'International Tables Vol C Tables 4.2.6.8 and 6.1.1.4'
N N 0.0061 0.0033 'International Tables Vol C Tables 4.2.6.8 and 6.1.1.4'
O O 0.0106 0.0060 'International Tables Vol C Tables 4.2.6.8 and 6.1.1.4'

loop_
_exptl_crystal_face_index_h
_exptl_crystal_face_index_k
_exptl_crystal_face_index_l
_exptl_crystal_face_perp_dist
0 0 1 0.0472
0 0 -1 0.0472
1 0 -1 0.1225
0 1 0 0.2524
0 -1 0 0.3176
-1 0 0 0.1651
-5 -2 2 0.1864

loop_
_geom_angle_atom_site_label_1
_geom_angle_atom_site_label_2
_geom_angle_atom_site_label_3
_geom_angle
C7 N2 H2 124.6
C7 N2 C9 110.85(17)
C9 N2 H2 124.6
C7 N1 C8 108.12(17)
C7 N1 C10 126.04(18)
C8 N1 C10 125.83(17)
N2 C7 N1 107.20(17)
N2 C7 C1 122.99(17)
N1 C7 C1 129.68(18)
N1 C8 H8 125.7
C9 C8 N1 108.64(18)
C9 C8 H8 125.7
C6 C1 C7 122.16(18)
C2 C1 C7 117.89(19)
C2 C1 C6 119.65(19)
C1 C6 C17 120.04(18)
C5 C6 C1 119.0(2)
C5 C6 C17 120.9(2)
N2 C9 C13 121.92(19)
C8 C9 N2 105.19(18)
C8 C9 C13 132.8(2)
C17 N3 C21 116.5(2)
C17 N3 C18 124.95(18)
C21 N3 C18 118.49(19)
O1 C17 C6 119.5(2)
O1 C17 N3 121.9(2)
N3 C17 C6 118.65(19)
N1 C10 H10 108.4
N1 C10 C11 109.6(2)
N1 C10 C12 109.8(2)
C11 C10 H10 108.4
C12 C10 H10 108.4
C12 C10 C11 112.3(2)
C1 C2 H2A 119.9
C3 C2 C1 120.2(2)
C3 C2 H2A 119.9
C6 C5 H5 119.6
C4 C5 C6 120.8(2)
C4 C5 H5 119.6
C5 C4 H4 119.9
C5 C4 C3 120.2(2)
C3 C4 H4 119.9
N3 C21 H21A 109.2
N3 C21 H21B 109.2
N3 C21 C22 112.0(2)
H21A C21 H21B 107.9
C22 C21 H21A 109.2
C22 C21 H21B 109.2
C9 C13 C14 108.0(2)
C9 C13 C16 109.2(2)
C9 C13 C15 108.9(2)
C14 C13 C16 110.0(3)
C15 C13 C14 110.6(3)
C15 C13 C16 110.1(3)
C2 C3 H3 119.9
C4 C3 C2 120.2(2)
C4 C3 H3 119.9
O2 C22 C21 120.6(2)
O2 C22 C23 121.1(3)
C21 C22 C23 118.3(2)
N3 C18 H18 107.6
N3 C18 C20 110.1(2)
N3 C18 C19 111.7(2)
C20 C18 H18 107.6
C19 C18 H18 107.6
C19 C18 C20 112.1(2)
C10 C11 H11A 109.5
C10 C11 H11B 109.5
C10 C11 H11C 109.5
H11A C11 H11B 109.5
H11A C11 H11C 109.5
H11B C11 H11C 109.5
C10 C12 H12A 109.5
C10 C12 H12B 109.5
C10 C12 H12C 109.5
H12A C12 H12B 109.5
H12A C12 H12C 109.5
H12B C12 H12C 109.5
C13 C14 H14A 109.5
C13 C14 H14B 109.5
C13 C14 H14C 109.5
H14A C14 H14B 109.5
H14A C14 H14C 109.5
H14B C14 H14C 109.5
C18 C20 H20A 109.5
C18 C20 H20B 109.5
C18 C20 H20C 109.5
H20A C20 H20B 109.5
H20A C20 H20C 109.5
H20B C20 H20C 109.5
C13 C16 H16A 109.5
C13 C16 H16B 109.5
C13 C16 H16C 109.5
H16A C16 H16B 109.5
H16A C16 H16C 109.5
H16B C16 H16C 109.5
C22 C23 C25 112.1(3)
C22 C23 C26 106.6(3)
C26 C23 C25 107.3(3)
C24 C23 C22 109.1(3)
C24 C23 C25 113.0(4)
C24 C23 C26 108.5(4)
C23 C25 H25A 109.5
C23 C25 H25B 109.5
C23 C25 H25C 109.5
H25A C25 H25B 109.5
H25A C25 H25C 109.5
H25B C25 H25C 109.5
C13 C15 H15A 109.5
C13 C15 H15B 109.5
C13 C15 H15C 109.5
H15A C15 H15B 109.5
H15A C15 H15C 109.5
H15B C15 H15C 109.5
C18 C19 H19A 109.5
C18 C19 H19B 109.5
C18 C19 H19C 109.5
H19A C19 H19B 109.5
H19A C19 H19C 109.5
H19B C19 H19C 109.5
C23 C26 H26A 109.5
C23 C26 H26B 109.5
C23 C26 H26C 109.5
H26A C26 H26B 109.5
H26A C26 H26C 109.5
H26B C26 H26C 109.5
C23 C24 H24A 109.5
C23 C24 H24B 109.5
C23 C24 H24C 109.5
H24A C24 H24B 109.5
H24A C24 H24C 109.5
H24B C24 H24C 109.5
O3 Cl1 O4A 103.6(6)
O3 Cl1 O6B 100.5(6)
O5A Cl1 O3 117.5(5)
O5A Cl1 O4A 105.7(6)
O5A Cl1 O6A 110.3(6)
O6A Cl1 O3 110.4(5)
O6A Cl1 O4A 108.7(7)
O4B Cl1 O3 115.8(7)
O4B Cl1 O6B 108.4(8)
O4B Cl1 O5B 111.5(8)
O5B Cl1 O3 111.3(8)
O5B Cl1 O6B 108.6(9)

loop_
_geom_bond_atom_site_label_1
_geom_bond_atom_site_label_2
_geom_bond_distance
O1 C17 1.227(3)
O2 C22 1.197(3)
N2 H2 0.8600
N2 C7 1.327(3)
N2 C9 1.374(3)
N1 C7 1.338(2)
N1 C8 1.379(3)
N1 C10 1.482(3)
C7 C1 1.480(3)
C8 H8 0.9300
C8 C9 1.344(3)
C1 C6 1.400(3)
C1 C2 1.389(3)
C6 C17 1.501(3)
C6 C5 1.388(3)
C9 C13 1.510(3)
N3 C17 1.347(3)
N3 C21 1.451(3)
N3 C18 1.482(3)
C10 H10 0.9800
C10 C11 1.515(4)
C10 C12 1.508(4)
C2 H2A 0.9300
C2 C3 1.379(3)
C5 H5 0.9300
C5 C4 1.373(3)
C4 H4 0.9300
C4 C3 1.376(4)
C21 H21A 0.9700
C21 H21B 0.9700
C21 C22 1.524(4)
C13 C14 1.532(4)
C13 C16 1.532(4)
C13 C15 1.524(4)
C3 H3 0.9300
C22 C23 1.526(4)
C18 H18 0.9800
C18 C20 1.527(4)
C18 C19 1.518(4)
C11 H11A 0.9600
C11 H11B 0.9600
C11 H11C 0.9600
C12 H12A 0.9600
C12 H12B 0.9600
C12 H12C 0.9600
C14 H14A 0.9600
C14 H14B 0.9600
C14 H14C 0.9600
C20 H20A 0.9600
C20 H20B 0.9600
C20 H20C 0.9600
C16 H16A 0.9600
C16 H16B 0.9600
C16 H16C 0.9600
C23 C25 1.537(5)
C23 C26 1.530(5)
C23 C24 1.516(5)
C25 H25A 0.9600
C25 H25B 0.9600
C25 H25C 0.9600
C15 H15A 0.9600
C15 H15B 0.9600
C15 H15C 0.9600
C19 H19A 0.9600
C19 H19B 0.9600
C19 H19C 0.9600
C26 H26A 0.9600
C26 H26B 0.9600
C26 H26C 0.9600
C24 H24A 0.9600
C24 H24B 0.9600
C24 H24C 0.9600
Cl1 O3 1.350(3)
Cl1 O4A 1.380(7)
Cl1 O5A 1.333(6)
Cl1 O6A 1.334(6)
Cl1 O6B 1.385(7)
Cl1 O4B 1.306(8)
Cl1 O5B 1.329(9)

loop_
_geom_hbond_atom_site_label_D
_geom_hbond_atom_site_label_H
_geom_hbond_atom_site_label_A
_geom_hbond_site_symmetry_A
_geom_hbond_distance_DH
_geom_hbond_distance_HA
_geom_hbond_distance_DA
_geom_hbond_angle_DHA
_geom_hbond_publ_flag
N2 H2 O3 . 0.8600 1.9400 2.752(4) 157.00 yes
C2 H2A O1 2_656 0.9300 2.4400 3.319(3) 158.00 yes
C5 H5 O5A 2_546 0.9300 2.5500 3.328(11) 141.00 yes
C8 H8 O4A 1_655 0.9300 2.3600 3.285(8) 173.00 yes
C10 H10 O1 . 0.9800 2.5500 3.167(3) 121.00 no

loop_
_geom_torsion_atom_site_label_1
_geom_torsion_atom_site_label_2
_geom_torsion_atom_site_label_3
_geom_torsion_atom_site_label_4
_geom_torsion
O2 C22 C23 C25 148.6(4)
O2 C22 C23 C26 -94.3(4)
O2 C22 C23 C24 22.6(5)
N2 C7 C1 C6 103.3(2)
N2 C7 C1 C2 -70.4(3)
N2 C9 C13 C14 -56.9(3)
N2 C9 C13 C16 62.6(3)
N2 C9 C13 C15 -177.1(3)
N1 C7 C1 C6 -81.5(3)
N1 C7 C1 C2 104.8(3)
N1 C8 C9 N2 0.8(2)
N1 C8 C9 C13 -175.9(2)
C7 N2 C9 C8 -0.8(2)
C7 N2 C9 C13 176.3(2)
C7 N1 C8 C9 -0.5(2)
C7 N1 C10 C11 133.0(2)
C7 N1 C10 C12 -103.2(3)
C7 C1 C6 C17 7.9(3)
C7 C1 C6 C5 -175.1(2)
C7 C1 C2 C3 174.4(2)
C8 N1 C7 N2 0.0(2)
C8 N1 C7 C1 -175.8(2)
C8 N1 C10 C11 -48.5(3)
C8 N1 C10 C12 75.3(3)
C8 C9 C13 C14 119.3(3)
C8 C9 C13 C16 -121.2(3)
C8 C9 C13 C15 -0.9(4)
C1 C6 C17 O1 78.3(3)
C1 C6 C17 N3 -101.9(2)
C1 C6 C5 C4 1.5(4)
C1 C2 C3 C4 0.5(4)
C6 C1 C2 C3 0.5(4)
C6 C5 C4 C3 -0.4(4)
C9 N2 C7 N1 0.5(2)
C9 N2 C7 C1 176.64(19)
N3 C21 C22 O2 8.0(4)
N3 C21 C22 C23 -172.3(2)
C17 C6 C5 C4 178.5(2)
C17 N3 C21 C22 -78.2(3)
C17 N3 C18 C20 -102.9(3)
C17 N3 C18 C19 131.9(2)
C10 N1 C7 N2 178.70(19)
C10 N1 C7 C1 2.9(3)
C10 N1 C8 C9 -179.2(2)
C2 C1 C6 C17 -178.5(2)
C2 C1 C6 C5 -1.5(3)
C5 C6 C17 O1 -98.6(3)
C5 C6 C17 N3 81.1(3)
C5 C4 C3 C2 -0.6(4)
C21 N3 C17 O1 -7.9(3)
C21 N3 C17 C6 172.35(19)
C21 N3 C18 C20 79.4(3)
C21 N3 C18 C19 -45.8(3)
C21 C22 C23 C25 -31.2(4)
C21 C22 C23 C26 85.9(4)
C21 C22 C23 C24 -157.1(4)
C18 N3 C17 O1 174.4(2)
C18 N3 C17 C6 -5.4(3)
C18 N3 C21 C22 99.7(3)
